data_7123950
loop_
_publ_author_name
'Butler, Patrick'
'Kruger, Paul'
'Ward, Jas S.'

_publ_section_title
;
 Self-assembly of M4L4 Tetrahedral Cages Incorporating Pendant P=S and
 P=Se Functionalised Ligands
;
_journal_name_full 'Chemical Communications'
_journal_paper_doi 10.1039/C9CC05443J
_journal_year 2019
_chemical_formula_moiety 'C144 H108 Co4 N24 O12 P4 S4, 8(B F4)'
_chemical_formula_sum 'C144 H108 B8 Co4 F32 N24 O12 P4 S4'
_chemical_formula_weight 3548.86
_space_group_crystal_system orthorhombic
_space_group_IT_number 19
_space_group_name_Hall 'P 2ac 2ab'
_space_group_name_H-M_alt 'P 21 21 21'
_symmetry_space_group_name_Hall 'P 2ac 2ab'
_symmetry_space_group_name_H-M 'P 21 21 21'
_atom_sites_solution_hydrogens geom
_audit_creation_date 2018-09-12
_audit_creation_method
;
Olex2 1.2
(compiled 2018.05.29 svn.r3508 for OlexSys, GUI svn.r5506)
;
_audit_update_record
;
2019-07-03 deposited with the CCDC.    2019-08-06 downloaded from the CCDC.
;
_cell_angle_alpha 90
_cell_angle_beta 90
_cell_angle_gamma 90
_cell_formula_units_Z 4
_cell_length_a 22.900(5)
_cell_length_b 24.860(5)
_cell_length_c 38.800(8)
_cell_measurement_reflns_used 3896
_cell_measurement_temperature 100(2)
_cell_measurement_theta_max 28.0
_cell_measurement_theta_min 0.4
_cell_volume 22089(8)
_computing_cell_refinement 'XDS (Kabsch, 1993)'
_computing_data_collection 'BluIce (McPhillips, 2002)'
_computing_data_reduction 'XDS (Kabsch, 1993)'
_computing_molecular_graphics 'Olex2 (Dolomanov et al., 2009)'
_computing_publication_material 'Olex2 (Dolomanov et al., 2009)'
_computing_structure_refinement 'ShelXL (Sheldrick, 2015)'
_diffrn_ambient_temperature 100(2)
_diffrn_measured_fraction_theta_full 0.836
_diffrn_measured_fraction_theta_max 0.876
_diffrn_measurement_device_type 'ADSC Quantum 210r'
_diffrn_measurement_method '\f scans'
_diffrn_radiation_monochromator 'Silicon Double Crystal'
_diffrn_radiation_source 'MX1 Beamline Australian Synchrotron'
_diffrn_radiation_type Synchrotron
_diffrn_radiation_wavelength 0.7108
_diffrn_reflns_av_R_equivalents 0.0556
_diffrn_reflns_av_unetI/netI 0.0435
_diffrn_reflns_Laue_measured_fraction_full 0.836
_diffrn_reflns_Laue_measured_fraction_max 0.876
_diffrn_reflns_limit_h_max 26
_diffrn_reflns_limit_h_min -26
_diffrn_reflns_limit_k_max 29
_diffrn_reflns_limit_k_min -27
_diffrn_reflns_limit_l_max 44
_diffrn_reflns_limit_l_min -44
_diffrn_reflns_number 192192
_diffrn_reflns_point_group_measured_fraction_full 0.834
_diffrn_reflns_point_group_measured_fraction_max 0.875
_diffrn_reflns_theta_full 25.242
_diffrn_reflns_theta_max 24.818
_diffrn_reflns_theta_min 0.973
_diffrn_standards_number 0
_exptl_absorpt_coefficient_mu 0.436
_exptl_absorpt_correction_type none
_exptl_crystal_colour yellow
_exptl_crystal_colour_primary yellow
_exptl_crystal_density_diffrn 1.067
_exptl_crystal_description plate
_exptl_crystal_F_000 7184
_exptl_crystal_size_max 0.2
_exptl_crystal_size_mid 0.1
_exptl_crystal_size_min 0.025
_refine_diff_density_max 0.639
_refine_diff_density_min -0.505
_refine_diff_density_rms 0.081
_refine_ls_abs_structure_details
;
 Refined as an inversion twin.
;
_refine_ls_abs_structure_Flack 0.47(3)
_refine_ls_extinction_method none
_refine_ls_goodness_of_fit_ref 1.133
_refine_ls_hydrogen_treatment constr
_refine_ls_matrix_type full
_refine_ls_number_parameters 1739
_refine_ls_number_reflns 32756
_refine_ls_number_restraints 2224
_refine_ls_restrained_S_all 1.122
_refine_ls_R_factor_all 0.1411
_refine_ls_R_factor_gt 0.1009
_refine_ls_shift/su_max 0.002
_refine_ls_shift/su_mean 0.000
_refine_ls_structure_factor_coef Fsqd
_refine_ls_weighting_details 'w=1/[\s^2^(Fo^2^)+(0.2000P)^2^] where P=(Fo^2^+2Fc^2^)/3'
_refine_ls_weighting_scheme calc
_refine_ls_wR_factor_gt 0.2807
_refine_ls_wR_factor_ref 0.3107
_reflns_Friedel_coverage 0.868
_reflns_Friedel_fraction_full 0.831
_reflns_Friedel_fraction_max 0.873
_reflns_number_gt 19966
_reflns_number_total 32756
_reflns_threshold_expression 'I > 2\s(I)'
_cod_data_source_file c9cc05443j2.cif
_cod_data_source_block '[1d]'
_cod_database_code 7123950
_shelxl_version_number 2014/6
_shelx_space_group_comment
;
The symmetry employed for this shelxl refinement is uniquely defined
by the following loop, which should always be used as a source of
symmetry information in preference to the above space-group names.
They are only intended as comments.
;
_shelx_estimated_absorpt_t_max 0.989
_shelx_estimated_absorpt_t_min 0.918
_olex2_refinement_description
;
1. Twinned data refinement
 Scales: 0.53(3)
 0.47(3)
2. Fixed Uiso
 At 1.2 times of:
  All C(H) groups
3. Rigid bond restraints
 F112, F113, F114, F115, B111
 with sigma for 1-2 distances of 0.005 and sigma for 1-3 distances of 0.005
 F122, F123, F124, F125, B121
 with sigma for 1-2 distances of 0.005 and sigma for 1-3 distances of 0.005
 F152, F153, F154, F155, B151
 with sigma for 1-2 distances of 0.005 and sigma for 1-3 distances of 0.005
 F132, F133, F134, F135, B131
 with sigma for 1-2 distances of 0.005 and sigma for 1-3 distances of 0.005
4. Uiso/Uaniso restraints and constraints
F142 \\sim F143 \\sim F144 \\sim F145 \\sim B141: within 1.7A with sigma of
0.02 and sigma for terminal atoms of 0.04
F112 \\sim F113 \\sim F114 \\sim F115 \\sim B111: within 1.7A with sigma of
0.02 and sigma for terminal atoms of 0.04
F122 \\sim F123 \\sim F124 \\sim F125 \\sim B121: within 1.7A with sigma of
0.02 and sigma for terminal atoms of 0.04
C223 \\sim N224 \\sim C219 \\sim C220 \\sim C221 \\sim C222: within 1.7A with
sigma of 0.02 and sigma for terminal atoms of 0.04
N144 \\sim C139 \\sim C140 \\sim C141 \\sim C142 \\sim C143: within 1.7A with
sigma of 0.02 and sigma for terminal atoms of 0.04
F182 \\sim F183 \\sim F184 \\sim F185 \\sim B181: within 1.7A with sigma of
0.02 and sigma for terminal atoms of 0.04
F152 \\sim F153 \\sim F154 \\sim F155 \\sim B151: within 1.7A with sigma of
0.02 and sigma for terminal atoms of 0.04
F132 \\sim F133 \\sim F134 \\sim F135 \\sim B131: within 1.7A with sigma of
0.02 and sigma for terminal atoms of 0.04
F172 \\sim F173 \\sim F174 \\sim F175 \\sim B171: within 1.7A with sigma of
0.02 and sigma for terminal atoms of 0.04
Uanis(C141) \\sim Ueq: with sigma of 0.025 and sigma for terminal atoms of 0.05
5. Rigid body (RIGU) restrains
 C141, Co1, N117, N217, N317, N124, N224, N324, C114, C118, C214, C218, C314,
 C318, C119, C123, C223, C219, C323, C319, C115, C113, H118, C215, C213, H218,
 C313, C315, H318, C120, C122, H123, H223, C222, C220, C322, H323, C320, H115,
 C116, H113, C112, C216, H215, H213, C212, H313, C312, C316, H315, H120, C121,
 H122, C221, H222, H220, C321, H322, H320, C111, H116, H112, H216, C211, H212,
 H312, C311, H316, H121, H221, H321, O11, O21, O31, P1, P2, P3, S1, O12, O13,
 S2, O22, O23, S3, O32, O33, C131, C151, C231, C251, C331, C351, C132, C136,
 C152, C156, C232, C236, C252, C256, C336, C332, C352, C356, C133, H132, H136,
 C135, C153, H152, C155, H156, C233, H232, H236, C235, C253, H252, H256, C255,
 H336, C335, C333, H332, C353, H352, C355, H356, H133, C134, H135, C154, H153,
 H155, C234, H233, H235, H253, C254, H255, H335, C334, H333, C354, H353, H355,
 N137, N157, N237, N257, N337, N357, Co2, C138, Co3, C158, C238, Co4, C258,
 C338, C358, N344, N417, N144, N424, H138, C139, N437, N164, N244, N444, H158,
 C159, H238, C239, N457, N264, N364, N464, H258, C259, C339, H338, H358, C359,
 C343, C414, C418, C143, C419, C423, C140, C434, C438, C163, C243, C439, C443,
 C160, C240, C454, C458, C263, C363, C459, C463, C260, C340, C360, C342, H343,
 C415, C413, H418, H143, C142, C420, H423, C422, H140, C435, C433, H438, C162,
 H163, H243, C242, C440, C442, H443, H160, C161, C241, H240, C455, C453, H458,
 C262, H263, C362, H363, C460, H463, C462, H260, C261, H340, C341, H360, C361,
 H342, C416, H415, H413, C412, H142, C421, H420, H422, H141, C436, H435, H433,
 C432, H162, H242, C441, H440, H442, H161, H241, H455, C456, C452, H453, H262,
 H362, C461, H460, H462, H261, H341, H361, C411, H416, H412, H421, C431, H436,
 H432, H441, H456, C451, H452, H461, O41, O42, O43, P4, S4
 with sigma for 1-2 distances of 0.002 and sigma for 1-3 distances of 0.002
 F182, F183, F184, F185, B181
 with sigma for 1-2 distances of 0.001 and sigma for 1-3 distances of 0.001
 F162, F163, F164, F165, B161, F172, F173, F174, F175, B171
 with sigma for 1-2 distances of 0.001 and sigma for 1-3 distances of 0.001
6.a Free rotating group:
 B141(F142,F143,F144,F145), B161(F162,F163,F164,F165), B111(F112,F113,F114,
 F115), B151(F152,F153,F154,F155), B171(F172,F173,F174,F175), B131(F132,F133,
 F134,F135), B181(F182,F183,F184,F185)
6.b Aromatic/amide H refined with riding coordinates:
 C340(H340), C341(H341), C342(H342), C343(H343), C115(H115), C113(H113),
 C112(H112), C116(H116), C118(H118), C120(H120), C121(H121), C122(H122),
 C123(H123), C133(H133), C132(H132), C136(H136), C135(H135), C138(H138),
 C141(H141), C140(H140), C143(H143), C142(H142), C155(H155), C153(H153),
 C152(H152), C156(H156), C158(H158), C162(H162), C163(H163), C160(H160),
 C161(H161), C216(H216), C215(H215), C213(H213), C212(H212), C218(H218),
 C223(H223), C220(H220), C221(H221), C222(H222), C233(H233), C232(H232),
 C236(H236), C235(H235), C238(H238), C241(H241), C240(H240), C243(H243),
 C242(H242), C253(H253), C252(H252), C256(H256), C255(H255), C258(H258),
 C262(H262), C263(H263), C260(H260), C261(H261), C313(H313), C312(H312),
 C316(H316), C315(H315), C318(H318), C321(H321), C322(H322), C323(H323),
 C320(H320), C336(H336), C335(H335), C333(H333), C332(H332), C338(H338),
 C355(H355), C353(H353), C352(H352), C356(H356), C358(H358), C362(H362),
 C363(H363), C360(H360), C361(H361), C416(H416), C415(H415), C413(H413),
 C412(H412), C418(H418), C421(H421), C420(H420), C423(H423), C422(H422),
 C436(H436), C435(H435), C433(H433), C432(H432), C438(H438), C442(H442),
 C441(H441), C440(H440), C443(H443), C455(H455), C456(H456), C452(H452),
 C453(H453), C458(H458), C461(H461), C460(H460), C463(H463), C462(H462)
6.c Fitted hexagon refined as free rotating group:
 N344(C339,C340,C341,C342,C343), C115(C114,C113,C112,C111,C116), C119(C120,
 C121,C122,C123,N124), C133(C132,C131,C136,C135,C134), C141(C140,C139,N144,C143,
 C142), C155(C154,C153,C152,C151,C156), C162(C163,N164,C159,C160,C161),
 C216(C215,C214,C213,C212,C211), C223(N224,C219,C220,C221,C222), C234(C233,C232,
 C231,C236,C235), C241(C240,C239,N244,C243,C242), C253(C252,C251,C256,C255,
 C254), C262(C263,N264,C259,C260,C261), C313(C312,C311,C316,C315,C314),
 C321(C322,C323,N324,C319,C320), C331(C336,C335,C334,C333,C332), C355(C354,C353,
 C352,C351,C356), C362(C363,N364,C359,C360,C361), C411(C416,C415,C414,C413,
 C412), C421(C420,C419,N424,C423,C422), C431(C436,C435,C434,C433,C432),
 C442(C441,C440,C439,N444,C443), C455(C456,C451,C452,C453,C454), C461(C460,C459,
 N464,C463,C462)
;
_olex2_submission_special_instructions 'No special instructions were received'

loop_
_space_group_symop_operation_xyz
'x, y, z'
'-x+1/2, -y, z+1/2'
'-x, y+1/2, -z+1/2'
'x+1/2, -y+1/2, -z'

loop_
_atom_site_label
_atom_site_type_symbol
_atom_site_fract_x
_atom_site_fract_y
_atom_site_fract_z
_atom_site_U_iso_or_equiv
_atom_site_adp_type
_atom_site_occupancy
_atom_site_site_symmetry_order
_atom_site_calc_flag
_atom_site_refinement_flags_posn
_atom_site_refinement_flags_adp
Co1 Co 0.04391(8) 0.43589(9) 0.29567(5) 0.1186(6) Uani 1 1 d . U
Co2 Co 0.60130(8) 0.58894(8) 0.27173(5) 0.1043(5) Uani 1 1 d . U
Co3 Co 0.21300(8) 0.74502(6) 0.53263(5) 0.1063(5) Uani 1 1 d . U
Co4 Co 0.45834(7) 0.26202(6) 0.51584(4) 0.0899(5) Uani 1 1 d . U
S1 S 0.2408(2) 0.6601(2) 0.28948(14) 0.1543(16) Uani 1 1 d . U
S2 S 0.25048(17) 0.46055(17) 0.44194(12) 0.1234(12) Uani 1 1 d . U
S3 S 0.3604(2) 0.45073(15) 0.37322(10) 0.1187(11) Uani 1 1 d . U
S4 S 0.3910(2) 0.5685(2) 0.42503(16) 0.1570(17) Uani 1 1 d . U
P1 P 0.2700(2) 0.65671(19) 0.33629(13) 0.1271(12) Uani 1 1 d . U
P2 P 0.18808(14) 0.44127(13) 0.47245(10) 0.1004(9) Uani 1 1 d . U
P3 P 0.37436(17) 0.39044(14) 0.34340(10) 0.1054(9) Uani 1 1 d . U
P4 P 0.4653(2) 0.57059(15) 0.45450(13) 0.1315(14) Uani 1 1 d . U
O11 O 0.2516(5) 0.6103(5) 0.3556(3) 0.140(3) Uani 1 1 d . U
O12 O 0.3347(5) 0.6635(5) 0.3405(3) 0.137(3) Uani 1 1 d . U
O13 O 0.2445(5) 0.7104(4) 0.3568(3) 0.129(3) Uani 1 1 d . U
O21 O 0.1552(4) 0.3876(3) 0.4616(2) 0.104(2) Uani 1 1 d . U
O22 O 0.1343(4) 0.4790(3) 0.4760(2) 0.105(2) Uani 1 1 d . U
O23 O 0.2052(4) 0.4284(3) 0.5110(2) 0.107(2) Uani 1 1 d . U
O31 O 0.3535(4) 0.3964(4) 0.3058(2) 0.108(2) Uani 1 1 d . U
O32 O 0.4421(4) 0.3732(3) 0.3397(2) 0.102(2) Uani 1 1 d . U
O33 O 0.3480(4) 0.3341(3) 0.3539(2) 0.105(2) Uani 1 1 d . U
O41 O 0.5030(4) 0.6214(4) 0.4446(3) 0.116(2) Uani 1 1 d . U
O42 O 0.4587(4) 0.5779(3) 0.4940(3) 0.126(2) Uani 1 1 d . U
O43 O 0.5118(5) 0.5265(4) 0.4488(3) 0.132(3) Uani 1 1 d . U
N117 N 0.0426(5) 0.4929(5) 0.3353(3) 0.112(3) Uani 1 1 d . U
N137 N 0.5101(4) 0.5772(4) 0.2590(3) 0.101(2) Uani 1 1 d . U
N157 N 0.2735(4) 0.7710(4) 0.4927(3) 0.105(2) Uani 1 1 d . U
N217 N 0.0707(5) 0.3656(5) 0.3273(3) 0.115(2) Uani 1 1 d . U
N237 N 0.1536(5) 0.6993(4) 0.4994(3) 0.114(3) Uani 1 1 d . U
N257 N 0.4177(4) 0.3279(3) 0.5427(3) 0.088(2) Uani 1 1 d . U
N317 N 0.1254(5) 0.4629(6) 0.2717(3) 0.118(3) Uani 1 1 d . U
N337 N 0.6139(4) 0.5208(4) 0.3051(3) 0.100(2) Uani 1 1 d . U
N344 N 0.6922(3) 0.5901(4) 0.2815(2) 0.112(3) Uani 1 1 d . U
C339 C 0.7066(3) 0.5535(3) 0.3072(2) 0.108(3) Uani 1 1 d G U
C340 C 0.7637(3) 0.5502(4) 0.3191(2) 0.112(3) Uani 1 1 d G U
H340 H 0.7735 0.5252 0.3367 0.134 Uiso 1 1 calc R U
C341 C 0.8065(3) 0.5834(4) 0.3053(3) 0.125(4) Uani 1 1 d G U
H341 H 0.8455 0.5812 0.3134 0.150 Uiso 1 1 calc R U
C342 C 0.7921(3) 0.6200(4) 0.2795(3) 0.136(5) Uani 1 1 d G U
H342 H 0.8213 0.6427 0.2701 0.163 Uiso 1 1 calc R U
C343 C 0.7350(3) 0.6233(4) 0.2676(3) 0.136(5) Uani 1 1 d G U
H343 H 0.7251 0.6483 0.2501 0.163 Uiso 1 1 calc R U
N357 N 0.3888(4) 0.2399(4) 0.4819(3) 0.094(2) Uani 1 1 d . U
N417 N 0.5830(5) 0.6480(5) 0.3114(3) 0.108(2) Uani 1 1 d . U
N437 N 0.2586(4) 0.6773(4) 0.5512(3) 0.099(2) Uani 1 1 d . U
N457 N 0.5065(5) 0.3063(4) 0.4775(3) 0.100(2) Uani 1 1 d . U
C115 C 0.0927(4) 0.5825(4) 0.3444(3) 0.147(6) Uani 1 1 d . U
H115 H 0.0572 0.6007 0.3394 0.177 Uiso 1 1 calc R U
C114 C 0.0933(3) 0.5268(4) 0.3476(3) 0.116(3) Uani 1 1 d G U
C113 C 0.1452(4) 0.5003(3) 0.3550(3) 0.121(4) Uani 1 1 d G U
H113 H 0.1456 0.4622 0.3572 0.145 Uiso 1 1 calc R U
C112 C 0.1965(3) 0.5294(4) 0.3592(3) 0.124(4) Uani 1 1 d G U
H112 H 0.2320 0.5112 0.3642 0.149 Uiso 1 1 calc R U
C111 C 0.1959(4) 0.5851(4) 0.3560(3) 0.134(4) Uani 1 1 d G U
C116 C 0.1440(5) 0.6116(3) 0.3486(3) 0.135(5) Uani 1 1 d G U
H116 H 0.1436 0.6497 0.3464 0.162 Uiso 1 1 calc R U
C118 C -0.0062(6) 0.5033(5) 0.3483(3) 0.101(3) Uani 1 1 d . U
H118 H -0.0114 0.5329 0.3635 0.121 Uiso 1 1 calc R U
C119 C -0.0537(3) 0.4687(3) 0.3395(2) 0.104(3) Uani 1 1 d . U
C120 C -0.1099(3) 0.4735(3) 0.3526(2) 0.107(3) Uani 1 1 d G U
H120 H -0.1187 0.5010 0.3688 0.128 Uiso 1 1 calc R U
C121 C -0.1533(3) 0.4379(4) 0.3422(2) 0.106(3) Uani 1 1 d G U
H121 H -0.1917 0.4411 0.3512 0.127 Uiso 1 1 calc R U
C122 C -0.1404(3) 0.3976(3) 0.3186(2) 0.114(3) Uani 1 1 d G U
H122 H -0.1701 0.3732 0.3114 0.137 Uiso 1 1 calc R U
C123 C -0.0842(3) 0.3928(3) 0.3054(2) 0.122(4) Uani 1 1 d G U
H123 H -0.0755 0.3653 0.2892 0.147 Uiso 1 1 calc R U
N124 N -0.0409(3) 0.4284(4) 0.3158(2) 0.116(3) Uani 1 1 d G U
C133 C 0.4417(4) 0.6469(3) 0.2710(2) 0.106(3) Uani 1 1 d . U
H133 H 0.4569 0.6681 0.2528 0.127 Uiso 1 1 calc R U
C132 C 0.3969(4) 0.6669(3) 0.2916(3) 0.113(3) Uani 1 1 d G U
H132 H 0.3816 0.7018 0.2873 0.136 Uiso 1 1 calc R U
C131 C 0.3746(4) 0.6359(4) 0.3183(2) 0.123(4) Uani 1 1 d G U
C136 C 0.3971(4) 0.5849(4) 0.3246(2) 0.122(4) Uani 1 1 d G U
H136 H 0.3819 0.5637 0.3428 0.147 Uiso 1 1 calc R U
C135 C 0.4418(4) 0.5648(3) 0.3040(2) 0.111(3) Uani 1 1 d G U
H135 H 0.4572 0.5300 0.3083 0.133 Uiso 1 1 calc R U
C134 C 0.4641(4) 0.5959(3) 0.2773(2) 0.109(3) Uani 1 1 d G U
C138 C 0.5031(7) 0.5547(7) 0.2295(4) 0.121(4) Uani 1 1 d . U
H138 H 0.4652 0.5516 0.2199 0.145 Uiso 1 1 calc R U
C141 C 0.5999(6) 0.4806(7) 0.1661(3) 0.214(7) Uani 1 1 d . U
H141 H 0.5971 0.4602 0.1454 0.257 Uiso 1 1 calc R U
C140 C 0.5503(5) 0.5038(7) 0.1803(3) 0.173(6) Uani 1 1 d G U
H140 H 0.5135 0.4994 0.1693 0.208 Uiso 1 1 calc R U
C139 C 0.5544(4) 0.5336(5) 0.2105(3) 0.143(5) Uani 1 1 d G U
N144 N 0.6082(4) 0.5401(4) 0.2265(2) 0.123(3) Uani 1 1 d G U
C143 C 0.6579(4) 0.5168(6) 0.2124(3) 0.181(6) Uani 1 1 d G U
H143 H 0.6947 0.5213 0.2233 0.218 Uiso 1 1 calc R U
C142 C 0.6538(5) 0.4871(7) 0.1821(4) 0.190(7) Uani 1 1 d G U
H142 H 0.6877 0.4712 0.1724 0.228 Uiso 1 1 calc R U
C155 C 0.2524(5) 0.7916(3) 0.4334(3) 0.139(5) Uani 1 1 d . U
H155 H 0.2456 0.8280 0.4397 0.167 Uiso 1 1 calc R U
C154 C 0.2701(5) 0.7546(4) 0.4581(2) 0.115(3) Uani 1 1 d G U
C153 C 0.2800(6) 0.7013(3) 0.4489(2) 0.149(6) Uani 1 1 d G U
H153 H 0.2922 0.6760 0.4658 0.179 Uiso 1 1 calc R U
C152 C 0.2723(6) 0.6851(3) 0.4149(3) 0.151(6) Uani 1 1 d G U
H152 H 0.2791 0.6487 0.4086 0.182 Uiso 1 1 calc R U
C151 C 0.2545(5) 0.7222(4) 0.3902(2) 0.127(4) Uani 1 1 d G U
C156 C 0.2446(5) 0.7754(4) 0.3994(2) 0.130(4) Uani 1 1 d G U
H156 H 0.2325 0.8007 0.3825 0.156 Uiso 1 1 calc R U
C158 C 0.3066(6) 0.8110(5) 0.5047(4) 0.110(3) Uani 1 1 d . U
H158 H 0.3323 0.8287 0.4892 0.132 Uiso 1 1 calc R U
C162 C 0.3015(4) 0.8495(4) 0.6083(2) 0.128(4) Uani 1 1 d . U
H162 H 0.3003 0.8570 0.6323 0.154 Uiso 1 1 calc R U
C163 C 0.2651(4) 0.8104(3) 0.5944(2) 0.116(3) Uani 1 1 d G U
H163 H 0.2390 0.7912 0.6089 0.139 Uiso 1 1 calc R U
N164 N 0.2668(3) 0.7994(3) 0.5593(2) 0.108(2) Uani 1 1 d G U
C159 C 0.3050(4) 0.8275(3) 0.53807(19) 0.111(3) Uani 1 1 d G U
C160 C 0.3415(4) 0.8666(3) 0.5520(3) 0.134(4) Uani 1 1 d G U
H160 H 0.3676 0.8859 0.5374 0.161 Uiso 1 1 calc R U
C161 C 0.3397(4) 0.8776(3) 0.5871(3) 0.123(4) Uani 1 1 d G U
H161 H 0.3646 0.9043 0.5966 0.147 Uiso 1 1 calc R U
C216 C 0.1648(3) 0.3525(4) 0.4042(3) 0.133(5) Uani 1 1 d . U
H216 H 0.2021 0.3384 0.4101 0.160 Uiso 1 1 calc R U
C215 C 0.1437(4) 0.3466(4) 0.3708(2) 0.128(4) Uani 1 1 d G U
H215 H 0.1665 0.3285 0.3539 0.153 Uiso 1 1 calc R U
C214 C 0.0893(4) 0.3672(4) 0.36207(17) 0.108(3) Uani 1 1 d G U
C213 C 0.0559(3) 0.3936(3) 0.3867(2) 0.102(3) Uani 1 1 d G U
H213 H 0.0187 0.4077 0.3808 0.123 Uiso 1 1 calc R U
C212 C 0.0770(3) 0.3995(3) 0.42012(18) 0.091(2) Uani 1 1 d G U
H212 H 0.0542 0.4176 0.4370 0.109 Uiso 1 1 calc R U
C211 C 0.1315(4) 0.3789(4) 0.42883(19) 0.117(3) Uani 1 1 d G U
C218 C 0.0690(7) 0.3191(8) 0.3112(4) 0.132(4) Uani 1 1 d . U
H218 H 0.0788 0.2856 0.3215 0.158 Uiso 1 1 calc R U
C223 C 0.0274(6) 0.3794(4) 0.2254(3) 0.145(4) Uani 1 1 d . U
H223 H 0.0187 0.4134 0.2155 0.174 Uiso 1 1 calc R U
N224 N 0.0376(4) 0.3750(4) 0.2606(2) 0.126(3) Uani 1 1 d G U
C219 C 0.0503(5) 0.3252(4) 0.2750(2) 0.129(4) Uani 1 1 d G U
C220 C 0.0529(7) 0.2797(4) 0.2543(3) 0.159(5) Uani 1 1 d G U
H220 H 0.0617 0.2457 0.2641 0.191 Uiso 1 1 calc R U
C221 C 0.0428(7) 0.2841(4) 0.2191(3) 0.163(5) Uani 1 1 d G U
H221 H 0.0446 0.2530 0.2049 0.195 Uiso 1 1 calc R U
C222 C 0.0300(7) 0.3339(5) 0.2046(2) 0.174(6) Uani 1 1 d G U
H222 H 0.0231 0.3368 0.1806 0.208 Uiso 1 1 calc R U
C234 C 0.1504(4) 0.6435(2) 0.4936(2) 0.106(3) Uani 1 1 d . U
C233 C 0.1439(5) 0.6090(3) 0.52154(19) 0.147(6) Uani 1 1 d G U
H233 H 0.1430 0.6230 0.5443 0.176 Uiso 1 1 calc R U
C232 C 0.1388(6) 0.5539(3) 0.5161(2) 0.134(5) Uani 1 1 d G U
H232 H 0.1344 0.5303 0.5352 0.161 Uiso 1 1 calc R U
C231 C 0.1402(5) 0.5334(2) 0.4828(2) 0.113(3) Uani 1 1 d G U
C236 C 0.1467(5) 0.5679(3) 0.45491(19) 0.125(4) Uani 1 1 d G U
H236 H 0.1476 0.5539 0.4321 0.150 Uiso 1 1 calc R U
C235 C 0.1518(5) 0.6230(3) 0.4603(2) 0.124(4) Uani 1 1 d G U
H235 H 0.1562 0.6466 0.4412 0.149 Uiso 1 1 calc R U
C238 C 0.1203(6) 0.7313(6) 0.4826(5) 0.124(4) Uani 1 1 d . U
H238 H 0.0979 0.7176 0.4640 0.149 Uiso 1 1 calc R U
C241 C 0.0850(5) 0.8781(3) 0.4798(3) 0.151(6) Uani 1 1 d . U
H241 H 0.0604 0.9027 0.4680 0.181 Uiso 1 1 calc R U
C240 C 0.0799(4) 0.8232(4) 0.4737(3) 0.133(5) Uani 1 1 d G U
H240 H 0.0519 0.8103 0.4577 0.160 Uiso 1 1 calc R U
C239 C 0.1159(4) 0.7872(2) 0.4911(3) 0.125(4) Uani 1 1 d G U
N244 N 0.1569(4) 0.8061(3) 0.5145(3) 0.118(3) Uani 1 1 d G U
C243 C 0.1620(4) 0.8610(3) 0.5206(3) 0.119(4) Uani 1 1 d G U
H243 H 0.1900 0.8739 0.5367 0.143 Uiso 1 1 calc R U
C242 C 0.1260(5) 0.8970(2) 0.5033(3) 0.147(6) Uani 1 1 d G U
H242 H 0.1295 0.9345 0.5075 0.177 Uiso 1 1 calc R U
C253 C 0.3573(3) 0.4116(2) 0.5336(3) 0.118(4) Uani 1 1 d . U
H253 H 0.3906 0.4336 0.5374 0.142 Uiso 1 1 calc R U
C252 C 0.3040(3) 0.4349(2) 0.5252(3) 0.113(4) Uani 1 1 d G U
H252 H 0.3009 0.4729 0.5232 0.136 Uiso 1 1 calc R U
C251 C 0.2553(3) 0.4026(3) 0.5196(3) 0.101(3) Uani 1 1 d G U
C256 C 0.2599(3) 0.3471(3) 0.5226(3) 0.117(4) Uani 1 1 d G U
H256 H 0.2266 0.3250 0.5188 0.140 Uiso 1 1 calc R U
C255 C 0.3132(3) 0.3237(2) 0.5310(3) 0.106(4) Uani 1 1 d G U
H255 H 0.3163 0.2858 0.5330 0.127 Uiso 1 1 calc R U
C254 C 0.3619(3) 0.3560(3) 0.5365(3) 0.101(3) Uani 1 1 d G U
C258 C 0.4478(6) 0.3480(6) 0.5679(4) 0.116(4) Uani 1 1 d . U
H258 H 0.4327 0.3767 0.5814 0.139 Uiso 1 1 calc R U
C262 C 0.6089(3) 0.2773(4) 0.5869(3) 0.135(5) Uani 1 1 d . U
H262 H 0.6454 0.2604 0.5911 0.162 Uiso 1 1 calc R U
C263 C 0.5733(3) 0.2591(3) 0.5603(2) 0.119(4) Uani 1 1 d G U
H263 H 0.5855 0.2299 0.5463 0.143 Uiso 1 1 calc R U
N264 N 0.5198(3) 0.2838(3) 0.5542(2) 0.095(2) Uani 1 1 d G U
C259 C 0.5020(3) 0.3267(3) 0.5747(3) 0.122(4) Uani 1 1 d G U
C260 C 0.5376(4) 0.3448(4) 0.6013(3) 0.137(5) Uani 1 1 d G U
H260 H 0.5254 0.3741 0.6153 0.164 Uiso 1 1 calc R U
C261 C 0.5911(4) 0.3201(4) 0.6074(3) 0.150(6) Uani 1 1 d G U
H261 H 0.6154 0.3325 0.6255 0.180 Uiso 1 1 calc R U
C313 C 0.1951(3) 0.3945(3) 0.2849(3) 0.118(4) Uani 1 1 d . U
H313 H 0.1645 0.3690 0.2828 0.141 Uiso 1 1 calc R U
C312 C 0.2512(4) 0.3776(3) 0.2932(3) 0.120(4) Uani 1 1 d G U
H312 H 0.2589 0.3405 0.2967 0.144 Uiso 1 1 calc R U
C311 C 0.2960(3) 0.4150(4) 0.2962(3) 0.116(3) Uani 1 1 d G U
C316 C 0.2847(3) 0.4693(3) 0.2910(3) 0.108(3) Uani 1 1 d G U
H316 H 0.3153 0.4949 0.2932 0.130 Uiso 1 1 calc R U
C315 C 0.2286(4) 0.4863(3) 0.2828(3) 0.125(4) Uani 1 1 d G U
H315 H 0.2209 0.5234 0.2792 0.149 Uiso 1 1 calc R U
C314 C 0.1838(3) 0.4489(4) 0.2797(3) 0.113(3) Uani 1 1 d G U
C318 C 0.1177(8) 0.5097(9) 0.2513(5) 0.150(6) Uani 1 1 d . U
H318 H 0.1502 0.5284 0.2420 0.180 Uiso 1 1 calc R U
C321 C -0.0044(6) 0.5864(5) 0.2164(4) 0.172(7) Uani 1 1 d . U
H321 H -0.0111 0.6158 0.2013 0.207 Uiso 1 1 calc R U
C322 C -0.0512(4) 0.5598(5) 0.2315(3) 0.148(5) Uani 1 1 d G U
H322 H -0.0900 0.5710 0.2266 0.178 Uiso 1 1 calc R U
C323 C -0.0414(4) 0.5168(5) 0.2536(3) 0.139(5) Uani 1 1 d G U
H323 H -0.0734 0.4986 0.2639 0.167 Uiso 1 1 calc R U
N324 N 0.0154(4) 0.5004(4) 0.2607(3) 0.131(3) Uani 1 1 d G U
C319 C 0.0623(3) 0.5270(6) 0.2456(4) 0.192(10) Uani 1 1 d G U
C320 C 0.0524(5) 0.5700(7) 0.2235(5) 0.219(13) Uani 1 1 d G U
H320 H 0.0845 0.5882 0.2132 0.262 Uiso 1 1 calc R U
C331 C 0.4834(4) 0.4099(3) 0.3310(2) 0.104(3) Uani 1 1 d . U
C336 C 0.5119(4) 0.4390(4) 0.35656(17) 0.113(3) Uani 1 1 d G U
H336 H 0.5019 0.4338 0.3801 0.136 Uiso 1 1 calc R U
C335 C 0.5551(4) 0.4757(3) 0.34769(19) 0.105(3) Uani 1 1 d G U
H335 H 0.5746 0.4956 0.3652 0.125 Uiso 1 1 calc R U
C334 C 0.5698(4) 0.4834(3) 0.3133(2) 0.107(3) Uani 1 1 d G U
C333 C 0.5413(4) 0.4543(4) 0.28774(17) 0.115(4) Uani 1 1 d G U
H333 H 0.5514 0.4595 0.2642 0.138 Uiso 1 1 calc R U
C332 C 0.4981(4) 0.4175(4) 0.29661(19) 0.114(4) Uani 1 1 d G U
H332 H 0.4786 0.3976 0.2792 0.136 Uiso 1 1 calc R U
C338 C 0.6651(6) 0.5148(6) 0.3176(4) 0.109(4) Uani 1 1 d . U
H338 H 0.6746 0.4862 0.3328 0.131 Uiso 1 1 calc R U
C355 C 0.3296(4) 0.2981(4) 0.4447(2) 0.143(6) Uani 1 1 d . U
H355 H 0.3036 0.3053 0.4632 0.172 Uiso 1 1 calc R U
C354 C 0.3764(4) 0.2633(4) 0.44948(17) 0.095(3) Uani 1 1 d G U
C353 C 0.4145(3) 0.2529(3) 0.4224(2) 0.105(3) Uani 1 1 d G U
H353 H 0.4465 0.2291 0.4257 0.126 Uiso 1 1 calc R U
C352 C 0.4058(3) 0.2773(3) 0.39058(18) 0.102(3) Uani 1 1 d G U
H352 H 0.4319 0.2702 0.3721 0.122 Uiso 1 1 calc R U
C351 C 0.3590(4) 0.3121(3) 0.38583(18) 0.102(3) Uani 1 1 d G U
C356 C 0.3209(4) 0.3225(4) 0.4129(2) 0.130(5) Uani 1 1 d G U
H356 H 0.2889 0.3463 0.4097 0.156 Uiso 1 1 calc R U
C358 C 0.3535(5) 0.2026(4) 0.4949(3) 0.090(3) Uani 1 1 d . U
H358 H 0.3203 0.1908 0.4823 0.108 Uiso 1 1 calc R U
C362 C 0.3920(4) 0.1471(3) 0.59349(17) 0.115(4) Uani 1 1 d . U
H362 H 0.4009 0.1354 0.6162 0.138 Uiso 1 1 calc R U
C363 C 0.4240(3) 0.1884(3) 0.57851(19) 0.103(3) Uani 1 1 d G U
H363 H 0.4549 0.2050 0.5910 0.124 Uiso 1 1 calc R U
N364 N 0.4110(3) 0.2055(2) 0.54529(18) 0.092(2) Uani 1 1 d G U
C359 C 0.3658(3) 0.1813(3) 0.52705(16) 0.091(2) Uani 1 1 d G U
C360 C 0.3337(3) 0.1400(3) 0.5420(2) 0.107(3) Uani 1 1 d G U
H360 H 0.3029 0.1234 0.5296 0.128 Uiso 1 1 calc R U
C361 C 0.3468(4) 0.1229(3) 0.5753(2) 0.111(4) Uani 1 1 d G U
H361 H 0.3249 0.0947 0.5855 0.133 Uiso 1 1 calc R U
C411 C 0.5242(4) 0.6294(4) 0.41121(19) 0.110(3) Uani 1 1 d . U
C416 C 0.5775(4) 0.6074(3) 0.4016(2) 0.104(3) Uani 1 1 d G U
H416 H 0.6003 0.5883 0.4181 0.125 Uiso 1 1 calc R U
C415 C 0.5976(3) 0.6132(4) 0.3680(2) 0.108(3) Uani 1 1 d G U
H415 H 0.6340 0.5981 0.3615 0.130 Uiso 1 1 calc R U
C414 C 0.5642(4) 0.6411(4) 0.34399(18) 0.113(3) Uani 1 1 d G U
C413 C 0.5109(4) 0.6631(4) 0.3536(2) 0.134(4) Uani 1 1 d G U
H413 H 0.4881 0.6822 0.3371 0.161 Uiso 1 1 calc R U
C412 C 0.4908(3) 0.6573(4) 0.3872(3) 0.123(3) Uani 1 1 d G U
H412 H 0.4544 0.6724 0.3937 0.147 Uiso 1 1 calc R U
C418 C 0.5871(5) 0.6978(6) 0.2990(4) 0.111(3) Uani 1 1 d . U
H418 H 0.5816 0.7276 0.3139 0.133 Uiso 1 1 calc R U
C421 C 0.6277(8) 0.7640(4) 0.2182(3) 0.188(9) Uani 1 1 d . U
H421 H 0.6350 0.7991 0.2094 0.225 Uiso 1 1 calc R U
C420 C 0.6099(7) 0.7573(4) 0.2522(3) 0.163(6) Uani 1 1 d G U
H420 H 0.6050 0.7878 0.2666 0.196 Uiso 1 1 calc R U
C419 C 0.5992(5) 0.7060(4) 0.2649(2) 0.128(4) Uani 1 1 d G U
N424 N 0.6063(4) 0.6614(3) 0.2437(2) 0.113(2) Uani 1 1 d G U
C423 C 0.6241(5) 0.6681(4) 0.2098(2) 0.138(4) Uani 1 1 d G U
H423 H 0.6289 0.6376 0.1953 0.165 Uiso 1 1 calc R U
C422 C 0.6348(7) 0.7194(5) 0.1970(2) 0.183(8) Uani 1 1 d G U
H422 H 0.6470 0.7240 0.1738 0.220 Uiso 1 1 calc R U
C431 C 0.4080(3) 0.6024(3) 0.5068(3) 0.111(4) Uani 1 1 d . U
C436 C 0.4092(3) 0.6570(3) 0.5145(2) 0.095(3) Uani 1 1 d G U
H436 H 0.4431 0.6777 0.5096 0.114 Uiso 1 1 calc R U
C435 C 0.3608(3) 0.6813(2) 0.5295(2) 0.097(3) Uani 1 1 d G U
H435 H 0.3616 0.7186 0.5348 0.117 Uiso 1 1 calc R U
C434 C 0.3112(3) 0.6511(3) 0.5367(3) 0.097(3) Uani 1 1 d G U
C433 C 0.3100(3) 0.5965(3) 0.5289(3) 0.162(8) Uani 1 1 d G U
H433 H 0.2761 0.5759 0.5338 0.194 Uiso 1 1 calc R U
C432 C 0.3584(4) 0.5722(2) 0.5139(4) 0.177(10) Uani 1 1 d G U
H432 H 0.3576 0.5349 0.5086 0.212 Uiso 1 1 calc R U
C438 C 0.2397(7) 0.6587(6) 0.5811(4) 0.118(4) Uani 1 1 d . U
H438 H 0.2616 0.6326 0.5934 0.142 Uiso 1 1 calc R U
C442 C 0.0828(4) 0.7175(4) 0.6172(3) 0.148(5) Uani 1 1 d . U
H442 H 0.0465 0.7312 0.6252 0.177 Uiso 1 1 calc R U
C441 C 0.1086(5) 0.6740(5) 0.6338(3) 0.168(7) Uani 1 1 d G U
H441 H 0.0899 0.6579 0.6531 0.202 Uiso 1 1 calc R U
C440 C 0.1617(5) 0.6539(4) 0.6221(3) 0.137(5) Uani 1 1 d G U
H440 H 0.1793 0.6242 0.6334 0.165 Uiso 1 1 calc R U
C439 C 0.1890(3) 0.6774(4) 0.5939(3) 0.116(3) Uani 1 1 d G U
N444 N 0.1632(3) 0.7209(3) 0.5773(2) 0.112(2) Uani 1 1 d G U
C443 C 0.1101(4) 0.7409(3) 0.5890(3) 0.127(4) Uani 1 1 d G U
H443 H 0.0925 0.7707 0.5776 0.153 Uiso 1 1 calc R U
C455 C 0.5557(3) 0.3925(3) 0.4666(3) 0.148(6) Uani 1 1 d . U
H455 H 0.5920 0.3747 0.4698 0.177 Uiso 1 1 calc R U
C456 C 0.5544(3) 0.4470(3) 0.4586(3) 0.132(4) Uani 1 1 d G U
H456 H 0.5899 0.4664 0.4562 0.158 Uiso 1 1 calc R U
C451 C 0.5012(4) 0.4730(2) 0.4540(3) 0.117(3) Uani 1 1 d G U
C452 C 0.4493(3) 0.4445(3) 0.4576(3) 0.126(4) Uani 1 1 d G U
H452 H 0.4130 0.4623 0.4545 0.152 Uiso 1 1 calc R U
C453 C 0.4506(3) 0.3900(3) 0.4656(3) 0.137(5) Uani 1 1 d G U
H453 H 0.4151 0.3706 0.4680 0.165 Uiso 1 1 calc R U
C454 C 0.5037(4) 0.3640(2) 0.4702(3) 0.097(3) Uani 1 1 d G U
C458 C 0.5432(6) 0.2789(5) 0.4596(4) 0.104(3) Uani 1 1 d . U
H458 H 0.5662 0.2953 0.4422 0.124 Uiso 1 1 calc R U
C461 C 0.5855(3) 0.1324(3) 0.4567(2) 0.116(3) Uani 1 1 d . U
H461 H 0.6110 0.1090 0.4446 0.139 Uiso 1 1 calc R U
C460 C 0.5855(3) 0.1872(3) 0.4494(2) 0.111(3) Uani 1 1 d G U
H460 H 0.6111 0.2011 0.4323 0.133 Uiso 1 1 calc R U
C459 C 0.5482(3) 0.2215(2) 0.4671(2) 0.099(3) Uani 1 1 d G U
N464 N 0.5108(3) 0.2010(2) 0.4921(2) 0.096(2) Uani 1 1 d G U
C463 C 0.5107(3) 0.1463(3) 0.4994(2) 0.104(3) Uani 1 1 d G U
H463 H 0.4852 0.1323 0.5165 0.125 Uiso 1 1 calc R U
C462 C 0.5481(4) 0.1120(2) 0.4817(2) 0.108(3) Uani 1 1 d G U
H462 H 0.5481 0.0745 0.4866 0.129 Uiso 1 1 calc R U
B141 B 0.1902(5) 0.2193(4) 0.3079(2) 0.244(12) Uani 1 1 d . U
F142 F 0.1338(5) 0.1978(6) 0.3100(4) 0.283(9) Uani 1 1 d G U
F143 F 0.2281(6) 0.1810(6) 0.2935(4) 0.283(10) Uani 1 1 d G U
F144 F 0.2098(7) 0.2330(6) 0.3410(3) 0.254(8) Uani 1 1 d G U
F145 F 0.1894(8) 0.2654(6) 0.2871(4) 0.273(9) Uani 1 1 d G U
B161 B 0.4812(9) 0.7693(6) 0.4961(7) 0.487(15) Uani 1 1 d . U
F162 F 0.5143(11) 0.7223(8) 0.5006(10) 0.492(16) Uani 1 1 d G U
F163 F 0.5169(12) 0.8100(8) 0.4827(9) 0.486(15) Uani 1 1 d G U
F164 F 0.4585(15) 0.7857(10) 0.5280(8) 0.479(15) Uani 1 1 d G U
F165 F 0.4352(13) 0.7590(11) 0.4732(9) 0.486(15) Uani 1 1 d G U
B111 B 0.7147(4) 0.5018(3) 0.41961(19) 0.164(5) Uani 1 1 d . U
F112 F 0.6685(4) 0.4983(4) 0.3960(3) 0.206(5) Uani 1 1 d G U
F113 F 0.7165(5) 0.5537(4) 0.4337(3) 0.218(6) Uani 1 1 d G U
F114 F 0.7675(4) 0.4911(4) 0.4027(3) 0.193(4) Uani 1 1 d G U
F115 F 0.7063(6) 0.4641(5) 0.4460(3) 0.276(8) Uani 1 1 d G U
B151 B -0.0622(5) 0.2345(5) 0.3415(3) 0.233(8) Uani 1 1 d . U
F152 F -0.0877(6) 0.2085(5) 0.3699(4) 0.230(6) Uani 1 1 d G U
F153 F -0.1060(8) 0.2584(7) 0.3215(4) 0.314(9) Uani 1 1 d G U
F154 F -0.0236(6) 0.2742(6) 0.3533(4) 0.249(7) Uani 1 1 d G U
F155 F -0.0316(9) 0.1969(7) 0.3216(4) 0.329(10) Uani 1 1 d G U
F122 F 0.2306(5) 0.2190(3) 0.5288(3) 0.154(3) Uani 1 1 d . U
F123 F 0.2248(4) 0.1573(5) 0.4855(4) 0.187(5) Uani 1 1 d . U
F124 F 0.1430(4) 0.1930(4) 0.5019(4) 0.185(5) Uani 1 1 d . U
F125 F 0.1975(8) 0.2493(5) 0.4779(5) 0.239(7) Uani 1 1 d . U
B121 B 0.1963(8) 0.2077(8) 0.4983(6) 0.128(4) Uani 1 1 d . U
B171 B 0.3151(11) 0.5987(11) 0.1997(7) 0.564(17) Uani 1 1 d . U
F172 F 0.2619(14) 0.5825(18) 0.2142(12) 0.564(18) Uani 1 1 d G U
F173 F 0.310(2) 0.5993(19) 0.1637(7) 0.565(18) Uani 1 1 d G U
F174 F 0.3592(16) 0.5627(17) 0.2095(13) 0.566(18) Uani 1 1 d G U
F175 F 0.329(2) 0.6505(13) 0.2115(11) 0.560(18) Uani 1 1 d G U
B131 B -0.0575(3) 0.6487(3) 0.3249(3) 0.184(5) Uani 1 1 d . U
F132 F -0.0687(4) 0.6108(4) 0.3509(4) 0.229(6) Uani 1 1 d G U
F133 F -0.0456(6) 0.6218(6) 0.2939(3) 0.282(7) Uani 1 1 d G U
F134 F -0.1066(3) 0.6819(3) 0.3205(3) 0.194(5) Uani 1 1 d G U
F135 F -0.0093(3) 0.6802(3) 0.3341(3) 0.177(4) Uani 1 1 d G U
B181 B -0.0395(6) 0.5075(4) 0.4503(6) 0.399(10) Uani 1 1 d . U
F182 F 0.0148(8) 0.5152(7) 0.4342(7) 0.397(10) Uani 1 1 d G U
F183 F -0.0462(11) 0.5453(6) 0.4768(6) 0.409(10) Uani 1 1 d G U
F184 F -0.0842(9) 0.5141(7) 0.4260(7) 0.403(10) Uani 1 1 d G U
F185 F -0.0421(9) 0.4555(5) 0.4641(7) 0.397(11) Uani 1 1 d G U

loop_
_atom_site_aniso_label
_atom_site_aniso_U_11
_atom_site_aniso_U_22
_atom_site_aniso_U_33
_atom_site_aniso_U_23
_atom_site_aniso_U_13
_atom_site_aniso_U_12
Co1 0.0838(11) 0.1467(15) 0.1253(13) -0.0204(11) -0.0051(10) 0.0039(11)
Co2 0.0837(10) 0.1106(12) 0.1187(12) 0.0201(9) 0.0086(9) 0.0036(9)
Co3 0.0857(10) 0.0749(9) 0.1582(15) -0.0045(9) -0.0050(10) 0.0010(7)
Co4 0.0702(8) 0.0694(8) 0.1301(12) 0.0091(7) 0.0016(8) -0.0066(7)
S1 0.130(3) 0.175(4) 0.158(3) 0.002(3) -0.005(3) -0.003(3)
S2 0.087(2) 0.129(3) 0.153(3) 0.015(2) 0.002(2) -0.0001(19)
S3 0.139(3) 0.096(2) 0.122(2) -0.0017(18) 0.001(2) 0.008(2)
S4 0.126(3) 0.149(4) 0.196(4) -0.037(3) 0.020(3) -0.033(3)
P1 0.105(3) 0.122(3) 0.155(3) -0.008(2) 0.006(2) -0.015(2)
P2 0.0785(18) 0.0899(18) 0.133(2) 0.0101(16) 0.0028(16) 0.0084(14)
P3 0.100(2) 0.093(2) 0.123(2) 0.0016(17) -0.0017(18) 0.0059(16)
P4 0.122(3) 0.085(2) 0.188(3) -0.041(2) 0.054(2) -0.0329(18)
O11 0.124(5) 0.133(5) 0.162(7) -0.001(4) -0.003(5) -0.017(4)
O12 0.109(4) 0.141(6) 0.161(6) -0.005(5) 0.010(4) -0.004(4)
O13 0.126(6) 0.121(5) 0.140(5) 0.001(4) 0.003(4) -0.004(4)
O21 0.082(4) 0.095(4) 0.135(5) 0.001(3) 0.002(3) 0.006(3)
O22 0.078(4) 0.094(3) 0.144(6) 0.001(3) -0.008(4) 0.009(3)
O23 0.090(4) 0.100(5) 0.131(4) 0.003(3) 0.001(3) 0.017(3)
O31 0.097(4) 0.102(5) 0.126(4) 0.000(3) 0.000(3) 0.000(4)
O32 0.099(4) 0.084(4) 0.124(5) 0.001(4) 0.002(3) -0.001(3)
O33 0.104(5) 0.090(4) 0.121(4) -0.003(3) 0.001(4) 0.002(3)
O41 0.097(5) 0.093(4) 0.159(5) -0.016(4) 0.014(4) -0.020(4)
O42 0.108(5) 0.085(4) 0.184(5) -0.018(4) 0.033(4) -0.017(4)
O43 0.131(5) 0.081(3) 0.184(8) -0.009(4) 0.052(5) -0.018(3)
N117 0.087(4) 0.126(5) 0.124(5) -0.005(4) 0.004(4) -0.001(4)
N137 0.081(4) 0.100(5) 0.121(5) 0.020(4) 0.004(3) 0.004(3)
N157 0.082(5) 0.085(5) 0.148(4) -0.003(3) -0.004(4) 0.002(4)
N217 0.078(5) 0.139(5) 0.127(4) -0.019(4) 0.004(4) 0.000(4)
N237 0.085(5) 0.091(4) 0.165(6) -0.002(3) -0.011(5) 0.004(3)
N257 0.070(4) 0.067(4) 0.128(5) 0.004(3) 0.001(3) -0.009(3)
N317 0.085(4) 0.146(6) 0.124(6) -0.010(5) 0.000(4) 0.003(4)
N337 0.082(4) 0.101(5) 0.118(5) 0.016(4) -0.004(3) 0.003(3)
N344 0.083(4) 0.116(5) 0.137(6) 0.015(4) 0.008(4) 0.000(3)
C339 0.083(4) 0.104(6) 0.137(7) 0.006(5) 0.002(4) 0.003(4)
C340 0.082(5) 0.113(7) 0.139(8) -0.006(6) -0.003(5) 0.006(4)
C341 0.083(6) 0.124(8) 0.168(10) 0.012(7) 0.001(5) 0.003(5)
C342 0.078(5) 0.144(10) 0.186(11) 0.032(8) 0.002(6) -0.008(5)
C343 0.082(5) 0.146(9) 0.180(11) 0.045(9) 0.002(5) -0.008(5)
N357 0.080(4) 0.073(4) 0.129(4) 0.006(3) -0.001(3) -0.008(3)
N417 0.083(5) 0.109(5) 0.132(4) 0.013(3) 0.000(4) 0.001(4)
N437 0.085(4) 0.070(4) 0.142(5) -0.010(3) 0.000(4) -0.001(3)
N457 0.091(5) 0.073(3) 0.134(5) -0.001(3) 0.015(4) -0.013(3)
C115 0.104(6) 0.131(6) 0.207(16) 0.003(6) -0.014(7) -0.011(5)
C114 0.095(5) 0.131(6) 0.121(8) -0.006(5) 0.012(5) -0.010(4)
C113 0.098(5) 0.127(7) 0.136(10) -0.008(6) -0.002(5) -0.010(4)
C112 0.105(6) 0.134(6) 0.134(10) 0.006(6) -0.004(6) -0.016(5)
C111 0.114(5) 0.133(6) 0.154(11) 0.001(6) -0.009(6) -0.015(4)
C116 0.114(6) 0.129(7) 0.163(13) 0.011(7) -0.011(6) -0.016(5)
C118 0.088(4) 0.105(6) 0.110(7) 0.015(5) 0.000(4) 0.005(4)
C119 0.084(4) 0.110(6) 0.118(7) 0.007(5) 0.000(4) 0.006(4)
C120 0.084(5) 0.099(6) 0.137(7) 0.024(5) 0.003(4) 0.012(4)
C121 0.089(5) 0.106(6) 0.123(7) 0.026(5) -0.002(5) 0.008(4)
C122 0.081(5) 0.125(7) 0.137(8) 0.017(6) -0.006(5) 0.013(5)
C123 0.083(5) 0.140(8) 0.143(9) -0.020(7) 0.001(5) 0.006(5)
N124 0.084(4) 0.134(6) 0.130(6) -0.010(4) -0.003(4) 0.009(4)
C133 0.077(6) 0.109(6) 0.131(7) 0.011(5) -0.003(5) 0.000(4)
C132 0.085(6) 0.117(7) 0.137(7) 0.014(5) 0.007(5) 0.008(5)
C131 0.100(6) 0.127(6) 0.143(7) 0.019(5) 0.009(6) 0.005(5)
C136 0.102(7) 0.128(6) 0.137(8) 0.017(5) 0.013(6) 0.003(5)
C135 0.093(6) 0.112(6) 0.128(7) 0.018(5) 0.007(5) -0.002(5)
C134 0.087(5) 0.111(6) 0.130(6) 0.021(4) 0.012(5) 0.006(4)
C138 0.091(6) 0.135(9) 0.137(6) 0.000(6) 0.001(4) 0.009(5)
C141 0.142(8) 0.284(15) 0.217(11) -0.079(11) 0.005(7) 0.035(9)
C140 0.128(8) 0.223(14) 0.169(8) -0.050(9) 0.000(6) 0.021(8)
C139 0.100(5) 0.181(11) 0.148(7) -0.022(7) 0.003(4) 0.021(5)
N144 0.095(4) 0.141(6) 0.131(5) 0.005(4) 0.009(4) 0.014(4)
C143 0.110(7) 0.249(14) 0.185(10) -0.055(10) 0.010(6) 0.036(7)
C142 0.124(8) 0.257(15) 0.188(10) -0.062(11) 0.017(7) 0.034(9)
C155 0.161(14) 0.110(7) 0.147(6) -0.003(4) -0.012(6) 0.005(7)
C154 0.102(8) 0.097(5) 0.146(5) -0.003(4) 0.001(5) -0.011(5)
C153 0.201(17) 0.107(6) 0.141(6) -0.004(5) -0.012(7) 0.005(7)
C152 0.198(18) 0.116(7) 0.141(6) -0.007(5) -0.016(7) 0.012(8)
C151 0.122(10) 0.119(6) 0.140(5) 0.002(4) 0.003(5) -0.007(6)
C156 0.114(10) 0.126(6) 0.151(6) -0.004(5) -0.003(6) -0.003(6)
C158 0.086(6) 0.082(6) 0.161(6) -0.004(4) -0.006(5) 0.000(5)
C162 0.101(8) 0.102(7) 0.181(8) -0.021(6) -0.010(6) 0.001(6)
C163 0.099(7) 0.094(7) 0.154(6) -0.008(5) -0.012(5) 0.003(5)
N164 0.090(5) 0.075(4) 0.158(5) -0.005(4) -0.006(4) 0.005(4)
C159 0.091(6) 0.081(6) 0.162(6) -0.006(4) -0.007(4) -0.005(5)
C160 0.111(8) 0.108(8) 0.183(7) -0.026(6) -0.002(6) -0.024(7)
C161 0.097(7) 0.089(7) 0.183(8) -0.024(6) -0.006(6) 0.006(5)
C216 0.101(7) 0.150(11) 0.148(6) -0.025(6) -0.007(5) 0.020(7)
C215 0.100(6) 0.142(10) 0.140(6) -0.029(6) -0.004(5) 0.013(6)
C214 0.088(5) 0.108(7) 0.127(5) -0.011(4) 0.008(4) -0.007(5)
C213 0.093(6) 0.094(7) 0.120(5) 0.004(4) 0.005(4) 0.001(5)
C212 0.090(5) 0.065(5) 0.118(5) 0.010(4) 0.006(4) -0.003(4)
C211 0.103(6) 0.108(8) 0.139(5) -0.010(5) -0.007(4) 0.015(5)
C218 0.101(9) 0.148(6) 0.146(6) -0.032(4) 0.000(6) 0.003(6)
C223 0.129(11) 0.163(8) 0.142(6) -0.032(5) -0.006(6) 0.013(7)
N224 0.088(6) 0.151(5) 0.139(5) -0.029(4) 0.003(4) -0.001(4)
C219 0.101(8) 0.147(6) 0.140(5) -0.035(4) -0.004(5) -0.001(5)
C220 0.179(14) 0.151(7) 0.148(7) -0.039(5) -0.026(7) 0.018(7)
C221 0.185(14) 0.160(8) 0.144(7) -0.039(6) -0.023(8) 0.024(9)
C222 0.208(15) 0.169(8) 0.144(7) -0.037(6) -0.020(8) 0.032(9)
C234 0.081(7) 0.091(4) 0.146(6) 0.000(4) -0.005(6) 0.005(4)
C233 0.197(17) 0.096(5) 0.147(7) -0.002(4) -0.004(7) -0.007(6)
C232 0.171(15) 0.098(5) 0.133(6) -0.003(4) -0.004(6) -0.004(6)
C231 0.107(9) 0.096(4) 0.136(6) -0.002(4) -0.010(6) 0.007(4)
C236 0.139(12) 0.102(5) 0.135(6) -0.001(4) -0.005(6) 0.000(5)
C235 0.130(11) 0.097(5) 0.146(6) 0.002(4) -0.007(6) 0.003(5)
C238 0.092(7) 0.092(4) 0.187(9) 0.001(5) -0.022(7) -0.001(4)
C241 0.152(11) 0.094(6) 0.207(13) 0.002(6) -0.035(10) 0.008(6)
C240 0.117(8) 0.097(5) 0.186(11) 0.003(6) -0.018(8) 0.007(5)
C239 0.104(7) 0.092(4) 0.179(9) 0.004(4) -0.014(7) 0.003(4)
N244 0.093(5) 0.086(4) 0.174(7) 0.002(4) -0.003(5) 0.007(3)
C243 0.105(8) 0.085(5) 0.167(9) -0.002(5) 0.004(7) 0.008(4)
C242 0.144(11) 0.090(6) 0.208(13) -0.001(6) -0.033(10) 0.015(5)
C253 0.088(5) 0.076(4) 0.189(13) 0.004(5) -0.012(6) 0.001(4)
C252 0.086(5) 0.081(5) 0.172(11) 0.000(5) -0.006(5) 0.006(4)
C251 0.083(4) 0.082(4) 0.138(8) 0.000(5) 0.001(4) 0.007(3)
C256 0.077(5) 0.084(5) 0.189(13) -0.004(5) -0.016(6) 0.002(4)
C255 0.074(4) 0.084(5) 0.161(10) -0.007(5) -0.002(5) 0.003(3)
C254 0.076(4) 0.075(4) 0.152(9) 0.005(4) -0.005(4) -0.001(3)
C258 0.088(5) 0.105(7) 0.155(7) -0.020(6) -0.021(5) 0.010(5)
C262 0.099(7) 0.115(8) 0.191(10) -0.004(7) -0.032(7) 0.008(6)
C263 0.076(5) 0.108(7) 0.173(9) -0.001(6) -0.010(5) 0.006(5)
N264 0.064(4) 0.083(4) 0.138(5) 0.008(4) -0.004(3) -0.009(3)
C259 0.090(5) 0.111(7) 0.164(8) -0.017(6) -0.023(5) 0.012(5)
C260 0.110(7) 0.121(8) 0.180(9) -0.021(7) -0.041(7) 0.014(6)
C261 0.114(8) 0.136(10) 0.199(11) -0.017(9) -0.045(8) 0.021(7)
C313 0.093(5) 0.132(6) 0.128(9) -0.010(6) 0.004(5) -0.002(4)
C312 0.098(5) 0.125(6) 0.139(10) -0.007(6) 0.008(5) -0.002(4)
C311 0.094(5) 0.118(5) 0.137(9) -0.002(5) -0.001(5) 0.003(4)
C316 0.094(5) 0.114(5) 0.116(8) -0.014(5) -0.011(5) 0.001(4)
C315 0.094(5) 0.127(6) 0.153(11) -0.005(6) -0.013(5) 0.002(4)
C314 0.089(4) 0.130(6) 0.119(8) -0.015(5) 0.001(4) -0.002(4)
C318 0.100(6) 0.173(9) 0.177(12) 0.025(9) 0.000(6) 0.007(5)
C321 0.118(7) 0.210(13) 0.190(14) 0.040(12) 0.003(7) 0.026(7)
C322 0.116(7) 0.178(11) 0.151(11) 0.004(8) 0.003(7) 0.025(7)
C323 0.102(6) 0.171(10) 0.144(10) -0.002(8) -0.010(6) 0.010(6)
N324 0.100(5) 0.155(6) 0.137(6) -0.011(5) -0.006(4) 0.010(4)
C319 0.101(6) 0.224(13) 0.250(19) 0.084(15) 0.001(6) 0.016(5)
C320 0.117(8) 0.256(17) 0.28(2) 0.12(2) 0.009(8) 0.025(7)
C331 0.101(6) 0.089(6) 0.124(5) 0.009(4) -0.004(4) -0.005(5)
C336 0.106(7) 0.110(7) 0.125(6) -0.001(5) 0.003(5) -0.012(6)
C335 0.099(7) 0.101(7) 0.114(5) 0.005(5) 0.000(4) -0.007(5)
C334 0.094(6) 0.109(6) 0.119(5) 0.012(4) -0.003(4) -0.003(5)
C333 0.108(7) 0.118(7) 0.119(6) 0.009(5) -0.002(5) -0.017(6)
C332 0.110(7) 0.109(7) 0.123(6) 0.002(5) 0.002(5) -0.012(6)
C338 0.086(4) 0.115(7) 0.126(8) 0.022(6) -0.010(4) -0.002(4)
C355 0.124(8) 0.179(12) 0.127(6) 0.039(7) 0.027(6) 0.061(9)
C354 0.072(5) 0.089(6) 0.125(5) 0.005(4) -0.002(3) -0.009(4)
C353 0.092(6) 0.093(7) 0.129(5) 0.008(4) 0.008(4) 0.006(5)
C352 0.091(6) 0.087(6) 0.126(6) 0.005(4) 0.007(4) -0.006(5)
C351 0.091(6) 0.092(6) 0.123(5) 0.001(4) 0.001(4) -0.003(4)
C356 0.122(8) 0.144(10) 0.124(6) 0.026(6) 0.011(5) 0.039(8)
C358 0.071(5) 0.068(5) 0.131(5) 0.003(4) 0.003(4) -0.005(4)
C362 0.109(7) 0.101(7) 0.137(7) 0.023(5) -0.005(5) -0.032(6)
C363 0.087(6) 0.086(6) 0.137(6) 0.018(4) -0.003(5) -0.015(5)
N364 0.074(4) 0.074(4) 0.129(4) 0.009(3) 0.004(3) -0.007(3)
C359 0.074(5) 0.067(5) 0.133(5) 0.008(4) 0.003(4) -0.004(4)
C360 0.097(7) 0.082(6) 0.141(6) 0.013(5) -0.005(5) -0.023(5)
C361 0.099(7) 0.087(6) 0.147(7) 0.021(5) -0.005(5) -0.023(6)
C411 0.089(6) 0.092(6) 0.148(6) -0.018(4) 0.010(4) -0.018(4)
C416 0.094(6) 0.087(6) 0.130(6) 0.003(5) 0.009(4) -0.016(5)
C415 0.092(6) 0.107(8) 0.126(5) 0.006(5) 0.012(4) -0.002(5)
C414 0.094(6) 0.108(7) 0.136(5) 0.008(4) 0.008(4) 0.000(5)
C413 0.097(6) 0.148(11) 0.158(7) 0.000(6) 0.006(5) 0.014(7)
C412 0.099(7) 0.112(8) 0.157(6) -0.011(5) 0.006(5) -0.011(6)
C418 0.073(7) 0.112(5) 0.147(6) 0.019(4) -0.005(5) -0.003(5)
C421 0.23(2) 0.152(9) 0.177(9) 0.037(6) 0.033(11) -0.019(9)
C420 0.184(17) 0.130(6) 0.176(9) 0.032(5) 0.020(9) -0.012(7)
C419 0.107(9) 0.128(5) 0.148(6) 0.029(4) -0.002(5) -0.008(5)
N424 0.077(5) 0.127(5) 0.135(5) 0.032(4) -0.006(4) -0.004(4)
C423 0.124(11) 0.146(8) 0.143(6) 0.038(5) 0.009(6) -0.003(7)
C422 0.23(2) 0.151(8) 0.172(9) 0.043(6) 0.038(11) -0.016(9)
C431 0.099(5) 0.076(4) 0.157(9) -0.017(5) 0.023(5) -0.015(4)
C436 0.091(5) 0.076(4) 0.118(7) -0.008(4) -0.004(5) -0.006(4)
C435 0.087(5) 0.074(5) 0.130(8) -0.013(5) -0.002(5) -0.007(3)
C434 0.088(4) 0.068(4) 0.136(7) -0.010(4) -0.002(4) -0.003(3)
C433 0.125(7) 0.078(5) 0.28(2) -0.046(7) 0.074(10) -0.026(5)
C432 0.126(7) 0.088(6) 0.32(3) -0.056(8) 0.083(11) -0.032(5)
C438 0.109(6) 0.091(7) 0.154(7) 0.007(5) 0.019(5) 0.022(5)
C442 0.108(8) 0.121(9) 0.214(11) 0.012(8) 0.039(8) 0.021(7)
C441 0.136(9) 0.146(11) 0.222(12) 0.033(10) 0.058(9) 0.041(8)
C440 0.117(8) 0.122(8) 0.172(9) 0.010(7) 0.031(7) 0.020(6)
C439 0.102(6) 0.096(6) 0.151(7) -0.011(5) 0.013(5) 0.009(5)
N444 0.088(4) 0.082(5) 0.164(5) -0.014(4) 0.005(4) -0.003(3)
C443 0.096(6) 0.091(7) 0.195(9) -0.011(6) 0.017(6) 0.002(5)
C455 0.105(6) 0.086(5) 0.251(18) 0.016(6) 0.028(6) -0.015(4)
C456 0.131(7) 0.081(5) 0.183(12) -0.002(5) 0.030(6) -0.020(4)
C451 0.131(6) 0.087(4) 0.134(9) -0.012(4) 0.032(6) -0.017(4)
C452 0.121(6) 0.083(5) 0.175(12) 0.009(6) 0.021(6) -0.004(4)
C453 0.097(6) 0.090(5) 0.225(16) 0.022(6) 0.022(6) -0.003(4)
C454 0.097(5) 0.070(4) 0.124(8) -0.003(4) 0.027(5) -0.007(3)
C458 0.091(6) 0.084(4) 0.137(7) -0.006(4) 0.012(6) -0.007(4)
C461 0.097(7) 0.108(5) 0.142(8) -0.014(5) -0.018(6) 0.008(5)
C460 0.093(7) 0.105(5) 0.135(7) -0.018(5) -0.010(5) 0.008(4)
C459 0.083(5) 0.084(4) 0.131(6) -0.009(4) -0.005(5) -0.006(3)
N464 0.078(4) 0.080(3) 0.131(5) -0.008(3) -0.008(4) -0.006(3)
C463 0.095(7) 0.082(4) 0.136(7) -0.004(4) -0.012(5) 0.002(4)
C462 0.085(6) 0.100(5) 0.138(8) -0.016(5) -0.024(5) 0.007(4)
B141 0.22(2) 0.24(2) 0.27(3) -0.06(2) -0.02(2) -0.04(2)
F142 0.220(17) 0.35(2) 0.276(18) -0.001(17) 0.077(15) -0.051(17)
F143 0.177(13) 0.33(2) 0.35(2) -0.164(18) 0.107(14) -0.038(13)
F144 0.32(2) 0.267(17) 0.173(11) -0.035(11) -0.023(12) 0.089(16)
F145 0.279(19) 0.226(16) 0.31(2) 0.043(14) -0.038(16) -0.110(15)
B161 0.43(3) 0.237(14) 0.79(4) 0.03(2) -0.13(3) -0.049(13)
F162 0.44(3) 0.242(14) 0.80(5) 0.03(2) -0.13(3) -0.044(14)
F163 0.43(3) 0.239(14) 0.79(5) 0.04(2) -0.13(3) -0.050(14)
F164 0.43(3) 0.220(15) 0.79(4) 0.04(2) -0.13(3) -0.051(14)
F165 0.43(3) 0.228(16) 0.80(4) 0.03(2) -0.13(3) -0.047(14)
B111 0.164(12) 0.129(10) 0.199(16) -0.010(8) -0.044(8) 0.017(13)
F112 0.203(10) 0.162(9) 0.252(12) -0.022(8) -0.086(9) 0.035(9)
F113 0.201(12) 0.182(8) 0.271(14) -0.098(8) -0.028(10) 0.046(9)
F114 0.203(9) 0.182(10) 0.193(9) -0.031(7) -0.033(7) 0.082(8)
F115 0.32(2) 0.273(13) 0.240(14) 0.073(12) -0.054(11) -0.040(17)
B151 0.22(2) 0.21(2) 0.26(2) -0.019(12) -0.004(12) 0.020(10)
F152 0.169(12) 0.193(11) 0.326(16) 0.003(11) -0.008(10) -0.012(8)
F153 0.34(2) 0.27(2) 0.33(2) -0.002(15) -0.084(18) 0.051(16)
F154 0.171(11) 0.277(15) 0.300(16) -0.031(12) 0.087(10) -0.034(10)
F155 0.38(3) 0.31(2) 0.293(19) -0.064(16) 0.011(17) 0.092(18)
F122 0.159(7) 0.094(5) 0.209(8) -0.010(5) -0.022(6) -0.019(5)
F123 0.099(6) 0.204(8) 0.257(12) -0.086(8) -0.019(7) 0.021(6)
F124 0.074(4) 0.149(7) 0.331(15) -0.002(8) 0.013(6) -0.014(4)
F125 0.267(15) 0.164(7) 0.286(14) 0.077(9) -0.097(11) -0.110(9)
B121 0.082(7) 0.104(8) 0.200(12) 0.004(7) 0.003(8) -0.027(7)
B171 0.57(4) 0.52(3) 0.61(4) 0.17(3) -0.05(3) -0.13(3)
F172 0.57(4) 0.52(3) 0.60(4) 0.17(3) -0.05(3) -0.13(3)
F173 0.57(4) 0.52(3) 0.61(3) 0.17(3) -0.05(3) -0.13(3)
F174 0.57(4) 0.52(3) 0.61(4) 0.17(3) -0.05(3) -0.12(3)
F175 0.56(4) 0.52(3) 0.60(4) 0.17(3) -0.05(3) -0.12(3)
B131 0.093(10) 0.124(14) 0.333(17) 0.014(8) 0.000(14) -0.001(6)
F132 0.105(7) 0.134(8) 0.448(17) 0.090(9) -0.032(9) -0.007(5)
F133 0.163(12) 0.286(19) 0.396(16) -0.103(13) -0.029(13) -0.006(11)
F134 0.102(5) 0.121(6) 0.359(16) 0.054(8) -0.034(8) -0.013(5)
F135 0.119(6) 0.134(7) 0.278(12) 0.053(7) -0.045(7) -0.014(5)
B181 0.329(17) 0.197(10) 0.67(3) 0.013(13) -0.098(17) 0.112(11)
F182 0.332(17) 0.186(11) 0.67(3) 0.008(13) -0.097(18) 0.110(11)
F183 0.343(19) 0.205(11) 0.68(3) 0.006(13) -0.095(18) 0.110(11)
F184 0.333(18) 0.200(11) 0.68(3) 0.018(13) -0.102(18) 0.110(11)
F185 0.321(18) 0.198(10) 0.67(3) 0.014(13) -0.097(18) 0.112(11)

loop_
_atom_type_symbol
_atom_type_description
_atom_type_scat_dispersion_real
_atom_type_scat_dispersion_imag
_atom_type_scat_source
C C 0.0033 0.0016 'International Tables Vol C Tables 4.2.6.8 and 6.1.1.4'
H H 0.0000 0.0000 'International Tables Vol C Tables 4.2.6.8 and 6.1.1.4'
B B 0.0013 0.0007 'International Tables Vol C Tables 4.2.6.8 and 6.1.1.4'
Co Co 0.3494 0.9721 'International Tables Vol C Tables 4.2.6.8 and 6.1.1.4'
F F 0.0171 0.0103 'International Tables Vol C Tables 4.2.6.8 and 6.1.1.4'
N N 0.0061 0.0033 'International Tables Vol C Tables 4.2.6.8 and 6.1.1.4'
O O 0.0106 0.0060 'International Tables Vol C Tables 4.2.6.8 and 6.1.1.4'
P P 0.1023 0.0942 'International Tables Vol C Tables 4.2.6.8 and 6.1.1.4'
S S 0.1246 0.1234 'International Tables Vol C Tables 4.2.6.8 and 6.1.1.4'

loop_
_geom_angle_atom_site_label_1
_geom_angle_atom_site_label_2
_geom_angle_atom_site_label_3
_geom_angle
N117 Co1 N217 97.6(5)
N117 Co1 N317 96.7(5)
N117 Co1 N124 76.9(4)
N117 Co1 N324 87.4(4)
N317 Co1 N217 103.9(5)
N317 Co1 N324 76.5(4)
N124 Co1 N217 88.8(4)
N124 Co1 N317 166.5(4)
N124 Co1 N324 91.2(4)
N224 Co1 N117 172.7(4)
N224 Co1 N217 78.7(4)
N224 Co1 N317 90.3(4)
N224 Co1 N124 96.7(4)
N224 Co1 N324 96.2(4)
N324 Co1 N217 174.9(4)
N137 Co2 N417 93.8(4)
N337 Co2 N137 99.3(4)
N337 Co2 N417 97.7(4)
N344 Co2 N137 172.4(4)
N344 Co2 N337 76.7(4)
N344 Co2 N417 93.1(4)
N344 Co2 N144 94.7(4)
N144 Co2 N137 79.0(4)
N144 Co2 N337 92.0(4)
N144 Co2 N417 168.8(4)
N424 Co2 N137 92.8(4)
N424 Co2 N337 167.5(4)
N424 Co2 N344 91.6(3)
N424 Co2 N417 78.3(4)
N424 Co2 N144 93.4(4)
N157 Co3 N237 97.5(5)
N437 Co3 N157 99.4(4)
N437 Co3 N237 95.4(4)
N437 Co3 N244 172.1(4)
N437 Co3 N444 76.4(4)
N164 Co3 N157 77.6(4)
N164 Co3 N237 170.7(4)
N164 Co3 N437 93.2(3)
N164 Co3 N244 93.3(3)
N164 Co3 N444 95.4(4)
N244 Co3 N157 86.4(4)
N244 Co3 N237 78.4(4)
N244 Co3 N444 98.4(4)
N444 Co3 N157 171.8(4)
N444 Co3 N237 90.0(4)
N257 Co4 N457 99.6(4)
N357 Co4 N257 99.9(4)
N357 Co4 N457 95.0(4)
N357 Co4 N464 88.3(3)
N264 Co4 N257 75.7(3)
N264 Co4 N357 173.2(4)
N264 Co4 N457 90.9(4)
N264 Co4 N464 96.4(3)
N364 Co4 N257 91.3(3)
N364 Co4 N357 77.3(3)
N364 Co4 N457 167.6(3)
N364 Co4 N264 97.5(3)
N364 Co4 N464 92.8(3)
N464 Co4 N257 171.4(3)
N464 Co4 N457 77.2(3)
O11 P1 S1 115.0(6)
O11 P1 O12 108.8(7)
O11 P1 O13 107.0(7)
O12 P1 S1 115.9(6)
O12 P1 O13 101.8(6)
O13 P1 S1 107.0(5)
O21 P2 S2 113.5(4)
O22 P2 S2 119.7(4)
O22 P2 O21 98.9(5)
O22 P2 O23 103.5(5)
O23 P2 S2 116.8(4)
O23 P2 O21 101.5(5)
O31 P3 S3 116.4(4)
O31 P3 O32 103.8(5)
O31 P3 O33 102.1(5)
O32 P3 S3 114.9(4)
O33 P3 S3 118.3(4)
O33 P3 O32 98.9(5)
O41 P4 S4 109.8(5)
O42 P4 S4 118.2(5)
O42 P4 O41 101.6(5)
O43 P4 S4 118.4(5)
O43 P4 O41 98.9(5)
O43 P4 O42 107.0(7)
C111 O11 P1 128.5(10)
C131 O12 P1 120.8(9)
C151 O13 P1 125.2(9)
C211 O21 P2 123.7(7)
C231 O22 P2 121.9(7)
C251 O23 P2 122.6(8)
C311 O31 P3 123.8(7)
C331 O32 P3 120.8(7)
C351 O33 P3 120.9(7)
C411 O41 P4 122.0(7)
C431 O42 P4 118.8(9)
C451 O43 P4 123.1(8)
C114 N117 Co1 126.9(8)
C118 N117 Co1 116.7(10)
C118 N117 C114 116.1(11)
C134 N137 Co2 125.9(9)
C138 N137 Co2 112.4(9)
C138 N137 C134 121.3(11)
C154 N157 Co3 123.9(8)
C158 N157 Co3 109.6(10)
C158 N157 C154 125.4(12)
C214 N217 Co1 125.9(8)
C218 N217 Co1 114.9(11)
C218 N217 C214 119.1(13)
C234 N237 Co3 129.5(8)
C238 N237 Co3 110.3(9)
C238 N237 C234 120.1(12)
C254 N257 Co4 131.0(7)
C258 N257 Co4 115.4(8)
C258 N257 C254 113.5(10)
C314 N317 Co1 129.4(9)
C314 N317 C318 116.3(12)
C318 N317 Co1 112.4(10)
C334 N337 Co2 124.0(7)
C338 N337 Co2 116.4(9)
C338 N337 C334 119.6(10)
C339 N344 Co2 110.7(4)
C339 N344 C343 120.0
C343 N344 Co2 129.2(4)
N344 C339 C338 119.5(8)
C340 C339 N344 120.0
C340 C339 C338 119.9(7)
C339 C340 C341 120.0
C342 C341 C340 120.0
C343 C342 C341 120.0
C342 C343 N344 120.0
C354 N357 Co4 126.2(7)
C358 N357 Co4 113.4(8)
C358 N357 C354 120.2(10)
C414 N417 Co2 129.8(8)
C418 N417 Co2 111.2(10)
C418 N417 C414 118.7(12)
C434 N437 Co3 128.7(8)
C438 N437 Co3 114.6(9)
C438 N437 C434 116.4(10)
C454 N457 Co4 127.8(7)
C458 N457 Co4 115.8(8)
C458 N457 C454 116.4(10)
C114 C115 C116 120.0
C115 C114 N117 121.3(8)
C115 C114 C113 120.0
C113 C114 N117 117.2(8)
C112 C113 C114 120.0
C111 C112 C113 120.0
C112 C111 O11 115.6(9)
C112 C111 C116 120.0
C116 C111 O11 123.7(9)
C111 C116 C115 120.0
N117 C118 C119 117.2(12)
C120 C119 C118 124.4(8)
C120 C119 N124 120.0
N124 C119 C118 115.6(8)
C119 C120 C121 120.0
C122 C121 C120 120.0
C121 C122 C123 120.0
N124 C123 C122 120.0
C119 N124 Co1 112.1(4)
C123 N124 Co1 127.4(4)
C123 N124 C119 120.0
C132 C133 C134 120.0
C131 C132 C133 120.0
C132 C131 O12 114.7(7)
C136 C131 O12 124.8(7)
C136 C131 C132 120.0
C131 C136 C135 120.0
C134 C135 C136 120.0
N137 C134 C133 120.7(7)
N137 C134 C135 119.2(7)
C135 C134 C133 120.0
N137 C138 C139 120.0(13)
C140 C141 C142 120.0
C141 C140 C139 120.0
C140 C139 C138 123.7(9)
N144 C139 C138 116.0(9)
N144 C139 C140 120.0
C139 N144 Co2 111.5(5)
C139 N144 C143 120.0
C143 N144 Co2 128.4(5)
N144 C143 C142 120.0
C143 C142 C141 120.0
C154 C155 C156 120.0
C155 C154 N157 118.9(8)
C153 C154 N157 120.9(7)
C153 C154 C155 120.0
C154 C153 C152 120.0
C151 C152 C153 120.0
O13 C151 C152 124.7(8)
O13 C151 C156 115.3(8)
C152 C151 C156 120.0
C151 C156 C155 120.0
N157 C158 C159 122.8(13)
C163 C162 C161 120.0
N164 C163 C162 120.0
C163 N164 Co3 126.3(5)
C163 N164 C159 120.0
C159 N164 Co3 113.7(5)
C158 C159 N164 115.4(8)
C158 C159 C160 124.4(8)
N164 C159 C160 120.0
C161 C160 C159 120.0
C160 C161 C162 120.0
C215 C216 C211 120.0
C214 C215 C216 120.0
C215 C214 N217 119.4(7)
C215 C214 C213 120.0
C213 C214 N217 120.3(7)
C212 C213 C214 120.0
C211 C212 C213 120.0
C216 C211 O21 119.0(6)
C212 C211 O21 120.9(6)
C212 C211 C216 120.0
N217 C218 C219 111.7(15)
N224 C223 C222 120.0
C223 N224 Co1 127.6(6)
C223 N224 C219 120.0
C219 N224 Co1 112.2(6)
N224 C219 C218 122.5(10)
C220 C219 C218 117.1(10)
C220 C219 N224 120.0
C221 C220 C219 120.0
C220 C221 C222 120.0
C221 C222 C223 120.0
C233 C234 N237 119.4(8)
C233 C234 C235 120.0
C235 C234 N237 120.5(8)
C232 C233 C234 120.0
C231 C232 C233 120.0
O22 C231 C232 122.2(7)
O22 C231 C236 117.8(7)
C232 C231 C236 120.0
C235 C236 C231 120.0
C236 C235 C234 120.0
N237 C238 C239 121.9(14)
C240 C241 C242 120.0
C241 C240 C239 120.0
C240 C239 C238 123.8(9)
C240 C239 N244 120.0
N244 C239 C238 115.5(8)
C239 N244 Co3 112.7(4)
C243 N244 Co3 126.8(4)
C243 N244 C239 120.0
N244 C243 C242 120.0
C243 C242 C241 120.0
C252 C253 C254 120.0
C253 C252 C251 120.0
O23 C251 C252 116.4(6)
O23 C251 C256 123.6(6)
C256 C251 C252 120.0
C251 C256 C255 120.0
C254 C255 C256 120.0
C253 C254 N257 123.3(5)
C255 C254 N257 116.5(5)
C255 C254 C253 120.0
N257 C258 C259 118.3(12)
C263 C262 C261 120.0
C262 C263 N264 120.0
C263 N264 Co4 126.3(4)
C263 N264 C259 120.0
C259 N264 Co4 113.7(4)
C258 C259 N264 116.8(8)
C258 C259 C260 123.1(8)
C260 C259 N264 120.0
C259 C260 C261 120.0
C260 C261 C262 120.0
C312 C313 C314 120.0
C313 C312 C311 120.0
C312 C311 O31 118.7(7)
C316 C311 O31 121.3(7)
C316 C311 C312 120.0
C315 C316 C311 120.0
C314 C315 C316 120.0
C313 C314 N317 116.6(8)
C315 C314 N317 123.4(8)
C315 C314 C313 120.0
C319 C318 N317 117.9(16)
C322 C321 C320 120.0
C321 C322 C323 120.0
N324 C323 C322 120.0
C323 N324 Co1 127.8(6)
C319 N324 Co1 112.2(6)
C319 N324 C323 120.0
C318 C319 N324 120.2(12)
C318 C319 C320 119.8(12)
N324 C319 C320 120.0
C319 C320 C321 120.0
O32 C331 C336 120.1(7)
O32 C331 C332 119.9(7)
C336 C331 C332 120.0
C335 C336 C331 120.0
C334 C335 C336 120.0
C335 C334 N337 118.8(7)
C333 C334 N337 121.2(7)
C333 C334 C335 120.0
C332 C333 C334 120.0
C333 C332 C331 120.0
N337 C338 C339 115.4(11)
C354 C355 C356 120.0
C355 C354 N357 122.0(6)
C353 C354 N357 118.0(6)
C353 C354 C355 120.0
C354 C353 C352 120.0
C351 C352 C353 120.0
O33 C351 C352 120.5(7)
O33 C351 C356 119.4(7)
C352 C351 C356 120.0
C351 C356 C355 120.0
N357 C358 C359 119.1(10)
C363 C362 C361 120.0
N364 C363 C362 120.0
C363 N364 Co4 126.5(3)
C363 N364 C359 120.0
C359 N364 Co4 113.3(4)
C358 C359 N364 116.4(6)
C358 C359 C360 123.6(6)
N364 C359 C360 120.0
C361 C360 C359 120.0
C360 C361 C362 120.0
C416 C411 O41 119.7(7)
C416 C411 C412 120.0
C412 C411 O41 120.2(7)
C411 C416 C415 120.0
C416 C415 C414 120.0
N417 C414 C415 121.2(7)
N417 C414 C413 118.7(7)
C413 C414 C415 120.0
C414 C413 C412 120.0
C413 C412 C411 120.0
N417 C418 C419 120.2(14)
C420 C421 C422 120.0
C419 C420 C421 120.0
C418 C419 C420 121.3(9)
C418 C419 N424 118.4(9)
C420 C419 N424 120.0
C419 N424 Co2 111.8(5)
C419 N424 C423 120.0
C423 N424 Co2 127.4(5)
C422 C423 N424 120.0
C423 C422 C421 120.0
C436 C431 O42 119.1(6)
C436 C431 C432 120.0
C432 C431 O42 120.8(6)
C431 C436 C435 120.0
C434 C435 C436 120.0
C435 C434 N437 120.2(6)
C433 C434 N437 119.8(6)
C433 C434 C435 120.0
C434 C433 C432 120.0
C433 C432 C431 120.0
N437 C438 C439 119.0(13)
C441 C442 C443 120.0
C442 C441 C440 120.0
C441 C440 C439 120.0
C438 C439 C440 122.3(9)
C438 C439 N444 117.7(9)
C440 C439 N444 120.0
C439 N444 Co3 111.3(4)
C443 N444 Co3 128.6(4)
C443 N444 C439 120.0
N444 C443 C442 120.0
C456 C455 C454 120.0
C451 C456 C455 120.0
O43 C451 C456 108.4(8)
O43 C451 C452 131.4(8)
C452 C451 C456 120.0
C451 C452 C453 120.0
C454 C453 C452 120.0
C455 C454 N457 118.8(7)
C453 C454 N457 121.2(7)
C453 C454 C455 120.0
N457 C458 C459 117.5(11)
C460 C461 C462 120.0
C459 C460 C461 120.0
C460 C459 C458 123.3(7)
C460 C459 N464 120.0
N464 C459 C458 116.6(7)
C459 N464 Co4 112.7(4)
C459 N464 C463 120.0
C463 N464 Co4 127.3(4)
C462 C463 N464 120.0
C463 C462 C461 120.0
F142 B141 F143 109.5
F144 B141 F142 109.5
F144 B141 F143 109.3
F144 B141 F145 109.5
F145 B141 F142 109.5
F145 B141 F143 109.5
F162 B161 F163 109.4
F162 B161 F165 109.5
F163 B161 F165 109.4
F164 B161 F162 109.5
F164 B161 F163 109.6
F164 B161 F165 109.5
F113 B111 F112 109.4
F114 B111 F112 109.4
F114 B111 F113 109.4
F115 B111 F112 109.5
F115 B111 F113 109.5
F115 B111 F114 109.6
F152 B151 F154 109.5
F152 B151 F155 109.5
F153 B151 F152 109.5
F153 B151 F154 109.4
F153 B151 F155 109.5
F155 B151 F154 109.5
F122 B121 F123 101.4(14)
F124 B121 F122 118.9(19)
F124 B121 F123 102.2(13)
F124 B121 F125 108.2(18)
F125 B121 F122 109.4(13)
F125 B121 F123 117(2)
F172 B171 F173 109.4
F172 B171 F175 109.4
F174 B171 F172 109.5
F174 B171 F173 109.5
F174 B171 F175 109.5
F175 B171 F173 109.5
F132 B131 F133 109.4
F132 B131 F134 109.6
F134 B131 F133 109.4
F135 B131 F132 109.5
F135 B131 F133 109.4
F135 B131 F134 109.5
F183 B181 F182 109.4
F184 B181 F182 109.4
F184 B181 F183 109.5
F185 B181 F182 109.5
F185 B181 F183 109.5
F185 B181 F184 109.5

loop_
_geom_bond_atom_site_label_1
_geom_bond_atom_site_label_2
_geom_bond_distance
Co1 N117 2.090(12)
Co1 N217 2.222(13)
Co1 N317 2.192(12)
Co1 N124 2.101(6)
Co1 N224 2.040(7)
Co1 N324 2.200(9)
Co2 N137 2.166(11)
Co2 N337 2.152(10)
Co2 N344 2.116(6)
Co2 N417 2.167(12)
Co2 N144 2.138(8)
Co2 N424 2.107(7)
Co3 N157 2.176(11)
Co3 N237 2.194(12)
Co3 N437 2.107(10)
Co3 N164 2.102(6)
Co3 N244 2.109(6)
Co3 N444 2.159(7)
Co4 N257 2.152(9)
Co4 N357 2.139(10)
Co4 N457 2.155(10)
Co4 N264 2.120(6)
Co4 N364 2.111(5)
Co4 N464 2.142(6)
S1 P1 1.937(8)
S2 P2 1.917(5)
S3 P3 1.920(5)
S4 P4 2.052(8)
P1 O11 1.438(12)
P1 O12 1.501(12)
P1 O13 1.658(12)
P2 O21 1.589(9)
P2 O22 1.555(9)
P2 O23 1.581(10)
P3 O31 1.542(10)
P3 O32 1.616(10)
P3 O33 1.580(9)
P4 O41 1.577(9)
P4 O42 1.551(12)
P4 O43 1.543(11)
O11 C111 1.420(13)
O12 C131 1.431(13)
O13 C151 1.348(13)
O21 C211 1.399(11)
O22 C231 1.384(10)
O23 C251 1.356(10)
O31 C311 1.444(11)
O32 C331 1.356(10)
O33 C351 1.377(10)
O41 C411 1.397(12)
O42 C431 1.400(11)
O43 C451 1.369(10)
N117 C114 1.513(14)
N117 C118 1.255(17)
N137 C134 1.351(12)
N137 C138 1.284(18)
N157 C154 1.406(14)
N157 C158 1.333(17)
N217 C214 1.416(14)
N217 C218 1.314(19)
N237 C234 1.406(12)
N237 C238 1.279(18)
N257 C254 1.476(10)
N257 C258 1.298(16)
N317 C314 1.415(13)
N317 C318 1.42(2)
N337 C334 1.409(12)
N337 C338 1.278(16)
N344 C339 1.3900
N344 C343 1.3900
C339 C340 1.3900
C339 C338 1.410(15)
C340 C341 1.3900
C341 C342 1.3900
C342 C343 1.3900
N357 C354 1.414(11)
N357 C358 1.328(14)
N417 C414 1.348(13)
N417 C418 1.329(17)
N437 C434 1.480(12)
N437 C438 1.322(18)
N457 C454 1.464(11)
N457 C458 1.285(16)
C115 C114 1.3900
C115 C116 1.3900
C114 C113 1.3900
C113 C112 1.3900
C112 C111 1.3900
C111 C116 1.3900
C118 C119 1.428(15)
C119 C120 1.3900
C119 N124 1.3900
C120 C121 1.3900
C121 C122 1.3900
C122 C123 1.3900
C123 N124 1.3900
C133 C132 1.3900
C133 C134 1.3900
C132 C131 1.3900
C131 C136 1.3900
C136 C135 1.3900
C135 C134 1.3900
C138 C139 1.483(17)
C141 C140 1.3900
C141 C142 1.3900
C140 C139 1.3900
C139 N144 1.3900
N144 C143 1.3900
C143 C142 1.3900
C155 C154 1.3900
C155 C156 1.3900
C154 C153 1.3900
C153 C152 1.3900
C152 C151 1.3900
C151 C156 1.3900
C158 C159 1.361(17)
C162 C163 1.3900
C162 C161 1.3900
C163 N164 1.3900
N164 C159 1.3900
C159 C160 1.3900
C160 C161 1.3900
C216 C215 1.3900
C216 C211 1.3900
C215 C214 1.3900
C214 C213 1.3900
C213 C212 1.3900
C212 C211 1.3900
C218 C219 1.474(19)
C223 N224 1.3900
C223 C222 1.3900
N224 C219 1.3900
C219 C220 1.3900
C220 C221 1.3900
C221 C222 1.3900
C234 C233 1.3900
C234 C235 1.3900
C233 C232 1.3900
C232 C231 1.3900
C231 C236 1.3900
C236 C235 1.3900
C238 C239 1.432(16)
C241 C240 1.3900
C241 C242 1.3900
C240 C239 1.3900
C239 N244 1.3900
N244 C243 1.3900
C243 C242 1.3900
C253 C252 1.3900
C253 C254 1.3900
C252 C251 1.3900
C251 C256 1.3900
C256 C255 1.3900
C255 C254 1.3900
C258 C259 1.375(15)
C262 C263 1.3900
C262 C261 1.3900
C263 N264 1.3900
N264 C259 1.3900
C259 C260 1.3900
C260 C261 1.3900
C313 C312 1.3900
C313 C314 1.3900
C312 C311 1.3900
C311 C316 1.3900
C316 C315 1.3900
C315 C314 1.3900
C318 C319 1.357(19)
C321 C322 1.3900
C321 C320 1.3900
C322 C323 1.3900
C323 N324 1.3900
N324 C319 1.3900
C319 C320 1.3900
C331 C336 1.3900
C331 C332 1.3900
C336 C335 1.3900
C335 C334 1.3900
C334 C333 1.3900
C333 C332 1.3900
C355 C354 1.3900
C355 C356 1.3900
C354 C353 1.3900
C353 C352 1.3900
C352 C351 1.3900
C351 C356 1.3900
C358 C359 1.384(14)
C362 C363 1.3900
C362 C361 1.3900
C363 N364 1.3900
N364 C359 1.3900
C359 C360 1.3900
C360 C361 1.3900
C411 C416 1.3900
C411 C412 1.3900
C416 C415 1.3900
C415 C414 1.3900
C414 C413 1.3900
C413 C412 1.3900
C418 C419 1.367(17)
C421 C420 1.3900
C421 C422 1.3900
C420 C419 1.3900
C419 N424 1.3900
N424 C423 1.3900
C423 C422 1.3900
C431 C436 1.3900
C431 C432 1.3900
C436 C435 1.3900
C435 C434 1.3900
C434 C433 1.3900
C433 C432 1.3900
C438 C439 1.345(15)
C442 C441 1.3900
C442 C443 1.3900
C441 C440 1.3900
C440 C439 1.3900
C439 N444 1.3900
N444 C443 1.3900
C455 C456 1.3900
C455 C454 1.3900
C456 C451 1.3900
C451 C452 1.3900
C452 C453 1.3900
C453 C454 1.3900
C458 C459 1.461(14)
C461 C460 1.3900
C461 C462 1.3900
C460 C459 1.3900
C459 N464 1.3900
N464 C463 1.3900
C463 C462 1.3900
B141 F142 1.4018
B141 F143 1.4029
B141 F144 1.4013
B141 F145 1.4014
B161 F162 1.4018
B161 F163 1.4022
B161 F164 1.4011
B161 F165 1.4024
B111 F112 1.4034
B111 F113 1.4027
B111 F114 1.4026
B111 F115 1.4018
B151 F152 1.4012
B151 F153 1.4012
B151 F154 1.4030
B151 F155 1.4019
F122 B121 1.45(2)
F123 B121 1.50(2)
F124 B121 1.282(19)
F125 B121 1.30(2)
B171 F172 1.4023
B171 F173 1.4041
B171 F174 1.4014
B171 F175 1.4025
B131 F132 1.4031
B131 F133 1.4039
B131 F134 1.4031
B131 F135 1.4013
B181 F182 1.4035
B181 F183 1.4020
B181 F184 1.4019
B181 F185 1.4017

loop_
_twin_individual_id
_twin_individual_mass_fraction_refined
1 0.53(3)
2 0.47(3)
